data_4101555
loop_
_publ_author_name
'Febles, Mart\'in'
'P\'erez-Hernandez, Natalia'
'P\'erez, Cirilo'
'Rodr\'iguez, Mat\'ias L'
'Foces-Foces, Concepci\'on'
'Roux, Mar\'ia Victoria'
'Morales, Ezequiel Q'
'Buntkowsky, Gerd'
'Limbach, Hans-Heinrich'
'Mart\'in, Julio D'

_publ_section_title
;
 Distinct dynamic behaviors of water molecules in hydrated pores.
;
_journal_issue 31
_journal_name_full 'Journal of the American Chemical Society'
_journal_page_first 10008
_journal_page_last 10009
_journal_paper_doi 10.1021/ja063223j
_journal_volume 128
_journal_year 2006
_chemical_formula_moiety 'C15 H22 O4. 2H2 O'
_chemical_formula_sum 'C15 H26 O6'
_chemical_formula_weight 302.36
_chemical_melting_point 346.0(4)
_chemical_name_systematic
;
 7,7-Diallyl-5-hydroxymethyl-6-oxa-bicyclo[3.2.1]
-1-carboxylic acid 
;
_space_group_IT_number 148
_symmetry_cell_setting hexagonal
_symmetry_space_group_name_Hall '-R 3'
_symmetry_space_group_name_H-M 'R -3 :H'
_atom_sites_solution_hydrogens geom
_atom_sites_solution_primary direct
_atom_sites_solution_secondary difmap
_audit_creation_method SHELXL-97
_cell_angle_alpha 90.00
_cell_angle_beta 90.00
_cell_angle_gamma 120.00
_cell_formula_units_Z 18
_cell_length_a 35.405(5)
_cell_length_b 35.405(5)
_cell_length_c 6.6260(5)
_cell_measurement_reflns_used 2903
_cell_measurement_temperature 170(2)
_cell_measurement_theta_max 27.5
_cell_measurement_theta_min 1.9
_cell_volume 7193.0(14)
_computing_data_collection 'Collect (Nonius BV, 2000)'
_computing_data_reduction 'HKL Denzo and Scalepak (Otwinowski & Minor, 1997)'
_computing_molecular_graphics 'PLATON (Spek, 2003)'
_computing_publication_material 'SHELXL-97, WinGX (Farrugia, 1999) and PLATON (Spek, 2003)'
_computing_structure_refinement 'SHELXL-97 (Sheldrick, 1997)'
_computing_structure_solution 'SIR97 (Altomare et al., 1999)'
_diffrn_ambient_temperature 170(2)
_diffrn_detector_area_resol_mean 9
_diffrn_measured_fraction_theta_full 0.990
_diffrn_measured_fraction_theta_max 0.990
_diffrn_measurement_device '95mm CCD camera on \k-goniostat'
_diffrn_measurement_device_type KappaCCD
_diffrn_measurement_method '\f and \w'
_diffrn_radiation_monochromator 'horizontally mounted graphite crystal'
_diffrn_radiation_source 'fine-focus sealed tube'
_diffrn_radiation_type MoK\a
_diffrn_radiation_wavelength 0.71073
_diffrn_reflns_av_R_equivalents 0.0000
_diffrn_reflns_av_sigmaI/netI 0.0499
_diffrn_reflns_limit_h_max 0
_diffrn_reflns_limit_h_min -46
_diffrn_reflns_limit_k_max 39
_diffrn_reflns_limit_k_min 0
_diffrn_reflns_limit_l_max 8
_diffrn_reflns_limit_l_min -8
_diffrn_reflns_number 3632
_diffrn_reflns_theta_full 27.50
_diffrn_reflns_theta_max 27.50
_diffrn_reflns_theta_min 1.99
_exptl_absorpt_coefficient_mu 0.096
_exptl_absorpt_correction_type none
_exptl_crystal_colour colourless
_exptl_crystal_density_diffrn 1.256
_exptl_crystal_density_method 'not measured'
_exptl_crystal_description prism
_exptl_crystal_F_000 2952
_exptl_crystal_size_max 0.50
_exptl_crystal_size_mid 0.10
_exptl_crystal_size_min 0.10
_refine_diff_density_max 1.479
_refine_diff_density_min -0.285
_refine_diff_density_rms 0.108
_refine_ls_extinction_method none
_refine_ls_goodness_of_fit_ref 1.081
_refine_ls_hydrogen_treatment riding
_refine_ls_matrix_type full
_refine_ls_number_parameters 203
_refine_ls_number_reflns 3632
_refine_ls_number_restraints 3
_refine_ls_restrained_S_all 1.081
_refine_ls_R_factor_all 0.1128
_refine_ls_R_factor_gt 0.0909
_refine_ls_shift/su_max 0.000
_refine_ls_shift/su_mean 0.000
_refine_ls_structure_factor_coef Fsqd
_refine_ls_weighting_details 'calc w=1/[\s^2^(Fo^2^)+(0.0963P)^2^+60.0948P] where P=(Fo^2^+2Fc^2^)/3'
_refine_ls_weighting_scheme calc
_refine_ls_wR_factor_gt 0.2387
_refine_ls_wR_factor_ref 0.2544
_reflns_number_gt 2894
_reflns_number_total 3632
_reflns_threshold_expression >2sigma(I)
_cod_data_source_file ja063223jrom20060509_053518.cif
_cod_data_source_block f23lt170K
_cod_depositor_comments
;
The following automatic conversions were performed:

'_chemical_melting_point' value '345.6-346.4' was changed to
'346.0(4)' - the average value was taken and precision was estimated.

Automatic conversion script
Id: cif_fix_values 1646 2011-03-28 12:23:43Z adriana 
;
_cod_original_sg_symbol_H-M R-3
_cod_database_code 4101555

loop_
_symmetry_equiv_pos_as_xyz
'x, y, z'
'-y, x-y, z'
'-x+y, -x, z'
'x+2/3, y+1/3, z+1/3'
'-y+2/3, x-y+1/3, z+1/3'
'-x+y+2/3, -x+1/3, z+1/3'
'x+1/3, y+2/3, z+2/3'
'-y+1/3, x-y+2/3, z+2/3'
'-x+y+1/3, -x+2/3, z+2/3'
'-x, -y, -z'
'y, -x+y, -z'
'x-y, x, -z'
'-x+2/3, -y+1/3, -z+1/3'
'y+2/3, -x+y+1/3, -z+1/3'
'x-y+2/3, x+1/3, -z+1/3'
'-x+1/3, -y+2/3, -z+2/3'
'y+1/3, -x+y+2/3, -z+2/3'
'x-y+1/3, x+2/3, -z+2/3'

loop_
_atom_site_label
_atom_site_type_symbol
_atom_site_fract_x
_atom_site_fract_y
_atom_site_fract_z
_atom_site_U_iso_or_equiv
_atom_site_adp_type
_atom_site_occupancy
_atom_site_symmetry_multiplicity
_atom_site_calc_flag
_atom_site_refinement_flags
O1 O 0.45829(7) 0.35595(7) 0.2186(3) 0.0194(5) Uani 1 1 d .
O2 O 0.42282(9) 0.31370(8) 0.5852(4) 0.0290(6) Uani 1 1 d .
H2 H 0.4268 0.2956 0.5204 0.035 Uiso 1 1 calc R
O4 O 0.54314(9) 0.47160(9) 0.5705(4) 0.0364(7) Uani 1 1 d .
H4 H 0.5676 0.4922 0.6060 0.055 Uiso 1 1 calc R
O3 O 0.57098(9) 0.49352(9) 0.2661(4) 0.0467(8) Uani 1 1 d .
O5 O 0.41281(9) 0.28357(8) -0.0212(4) 0.0299(6) Uani 1 1 d D
H5WA H 0.4148(17) 0.2928(15) -0.137(3) 0.050 Uiso 1 1 d D
H5WB H 0.4280(14) 0.3069(9) 0.036(7) 0.050 Uiso 1 1 d D
C1 C 0.43111(10) 0.36815(10) 0.3351(5) 0.0199(7) Uani 1 1 d .
C2 C 0.40591(11) 0.38110(12) 0.1890(6) 0.0277(8) Uani 1 1 d .
H2A H 0.3840 0.3550 0.1149 0.033 Uiso 1 1 calc R
H2B H 0.3904 0.3932 0.2658 0.033 Uiso 1 1 calc R
C3 C 0.43744(12) 0.41519(12) 0.0390(6) 0.0292(8) Uani 1 1 d .
H3A H 0.4232 0.4305 -0.0208 0.035 Uiso 1 1 calc R
H3B H 0.4433 0.4000 -0.0717 0.035 Uiso 1 1 calc R
C4 C 0.48117(11) 0.44925(11) 0.1315(5) 0.0254(7) Uani 1 1 d .
H4A H 0.4775 0.4727 0.1933 0.030 Uiso 1 1 calc R
H4B H 0.5030 0.4625 0.0220 0.030 Uiso 1 1 calc R
C5 C 0.49912(10) 0.43100(10) 0.2924(5) 0.0186(6) Uani 1 1 d .
C6 C 0.46376(10) 0.40781(10) 0.4529(5) 0.0195(7) Uani 1 1 d .
H6A H 0.4750 0.3996 0.5718 0.023 Uiso 1 1 calc R
H6B H 0.4512 0.4259 0.4969 0.023 Uiso 1 1 calc R
C7 C 0.54172(11) 0.46836(10) 0.3742(5) 0.0226(7) Uani 1 1 d .
C8 C 0.40042(11) 0.32893(11) 0.4619(5) 0.0269(8) Uani 1 1 d .
H8A H 0.3827 0.3369 0.5489 0.032 Uiso 1 1 calc R
H8B H 0.3802 0.3051 0.3715 0.032 Uiso 1 1 calc R
C9 C 0.50364(10) 0.39157(10) 0.2127(4) 0.0170(6) Uani 1 1 d .
C13 C 0.53106(11) 0.38054(11) 0.3558(5) 0.0233(7) Uani 1 1 d .
H13A H 0.5622 0.4032 0.3419 0.028 Uiso 1 1 calc R
H13B H 0.5222 0.3813 0.4967 0.028 Uiso 1 1 calc R
C14 C 0.52624(13) 0.33644(12) 0.3147(6) 0.0336(9) Uani 1 1 d .
H14 H 0.4982 0.3116 0.3345 0.040 Uiso 1 1 calc R
C15 C 0.55739(14) 0.32979(14) 0.2543(7) 0.0420(10) Uani 1 1 d .
H15A H 0.5859 0.3538 0.2328 0.050 Uiso 1 1 calc R
H15B H 0.5517 0.3009 0.2317 0.050 Uiso 1 1 calc R
C10 C 0.51883(11) 0.39348(12) -0.0070(5) 0.0239(7) Uani 1 1 d .
H10A H 0.5127 0.3639 -0.0457 0.029 Uiso 1 1 calc R
H10B H 0.5009 0.4009 -0.0949 0.029 Uiso 1 1 calc R
C11 C 0.56573(13) 0.42490(14) -0.0503(6) 0.0361(9) Uani 1 1 d .
H11 H 0.5768 0.4546 -0.0141 0.043 Uiso 1 1 calc R
C12 C 0.59251(15) 0.4144(2) -0.1344(7) 0.0567(13) Uani 1 1 d .
H12A H 0.5825 0.3851 -0.1726 0.068 Uiso 1 1 calc R
H12B H 0.6220 0.4362 -0.1576 0.068 Uiso 1 1 calc R
O6 O 0.66746(13) 0.37834(13) -0.0017(8) 0.0547(17) Uani 0.747(11) 1 d P
O7 O 0.6667 0.3333 -0.1667 0.029(7) Uiso 0.178(12) 6 d SP
O8 O 0.6667 0.3333 0.052(8) 0.029(7) Uiso 0.076(9) 3 d SP

loop_
_atom_site_aniso_label
_atom_site_aniso_U_11
_atom_site_aniso_U_22
_atom_site_aniso_U_33
_atom_site_aniso_U_23
_atom_site_aniso_U_13
_atom_site_aniso_U_12
O1 0.0165(11) 0.0144(11) 0.0250(11) -0.0021(9) 0.0004(9) 0.0059(9)
O2 0.0392(15) 0.0208(12) 0.0267(12) 0.0062(10) 0.0072(10) 0.0147(11)
O4 0.0262(14) 0.0361(15) 0.0276(13) -0.0039(11) -0.0038(10) 0.0012(12)
O3 0.0333(16) 0.0341(16) 0.0385(15) -0.0027(12) 0.0071(12) -0.0087(13)
O5 0.0406(15) 0.0189(12) 0.0254(13) 0.0001(10) -0.0062(11) 0.0113(11)
C1 0.0179(15) 0.0179(15) 0.0245(15) 0.0027(12) 0.0041(12) 0.0094(13)
C2 0.0185(16) 0.0293(18) 0.0360(19) 0.0028(15) -0.0009(14) 0.0124(15)
C3 0.0266(18) 0.034(2) 0.0321(18) 0.0079(15) -0.0041(14) 0.0191(16)
C4 0.0257(17) 0.0221(17) 0.0323(17) 0.0103(14) 0.0052(14) 0.0149(14)
C5 0.0192(15) 0.0159(15) 0.0205(14) 0.0022(12) 0.0013(12) 0.0087(13)
C6 0.0210(16) 0.0162(15) 0.0215(15) 0.0022(12) 0.0042(12) 0.0096(13)
C7 0.0208(16) 0.0148(15) 0.0297(17) -0.0016(13) 0.0015(13) 0.0070(13)
C8 0.0206(17) 0.0206(16) 0.0340(18) 0.0044(14) 0.0063(14) 0.0062(14)
C9 0.0147(14) 0.0146(14) 0.0203(14) 0.0011(11) -0.0009(11) 0.0063(12)
C13 0.0224(16) 0.0241(17) 0.0271(17) 0.0016(13) -0.0034(13) 0.0144(14)
C14 0.0277(19) 0.0223(18) 0.050(2) 0.0081(16) -0.0041(16) 0.0121(15)
C15 0.038(2) 0.027(2) 0.066(3) -0.0031(19) -0.004(2) 0.0194(18)
C10 0.0239(17) 0.0296(18) 0.0215(15) 0.0011(13) 0.0012(13) 0.0158(15)
C11 0.030(2) 0.039(2) 0.0303(19) 0.0022(16) 0.0061(15) 0.0108(18)
C12 0.032(2) 0.080(4) 0.057(3) 0.015(3) 0.019(2) 0.027(2)
O6 0.031(2) 0.025(2) 0.105(4) -0.003(2) 0.014(2) 0.0123(18)

loop_
_atom_type_symbol
_atom_type_description
_atom_type_scat_dispersion_real
_atom_type_scat_dispersion_imag
_atom_type_scat_source
C C 0.0033 0.0016 'International Tables Vol C Tables 4.2.6.8 and 6.1.1.4'
H H 0.0000 0.0000 'International Tables Vol C Tables 4.2.6.8 and 6.1.1.4'
O O 0.0106 0.0060 'International Tables Vol C Tables 4.2.6.8 and 6.1.1.4'

loop_
_geom_angle_atom_site_label_1
_geom_angle_atom_site_label_2
_geom_angle_atom_site_label_3
_geom_angle
_geom_angle_site_symmetry_1
_geom_angle_site_symmetry_3
C1 O1 C9 111.2(2) . .
C8 O2 H2 109.5 . .
C7 O4 H4 109.5 . .
H5WA O5 H5WB 99(5) . .
O1 C1 C6 103.7(2) . .
O1 C1 C8 107.4(3) . .
C6 C1 C8 115.3(3) . .
O1 C1 C2 108.9(3) . .
C6 C1 C2 109.7(3) . .
C8 C1 C2 111.4(3) . .
C3 C2 C1 110.0(3) . .
C3 C2 H2A 109.7 . .
C1 C2 H2A 109.7 . .
C3 C2 H2B 109.7 . .
C1 C2 H2B 109.7 . .
H2A C2 H2B 108.2 . .
C2 C3 C4 114.3(3) . .
C2 C3 H3A 108.7 . .
C4 C3 H3A 108.7 . .
C2 C3 H3B 108.7 . .
C4 C3 H3B 108.7 . .
H3A C3 H3B 107.6 . .
C3 C4 C5 114.4(3) . .
C3 C4 H4A 108.7 . .
C5 C4 H4A 108.7 . .
C3 C4 H4B 108.7 . .
C5 C4 H4B 108.7 . .
H4A C4 H4B 107.6 . .
C7 C5 C6 114.1(3) . .
C7 C5 C4 108.6(3) . .
C6 C5 C4 107.9(3) . .
C7 C5 C9 113.2(3) . .
C6 C5 C9 100.1(2) . .
C4 C5 C9 112.7(3) . .
C1 C6 C5 100.4(2) . .
C1 C6 H6A 111.7 . .
C5 C6 H6A 111.7 . .
C1 C6 H6B 111.7 . .
C5 C6 H6B 111.7 . .
H6A C6 H6B 109.5 . .
O3 C7 O4 123.0(3) . .
O3 C7 C5 122.8(3) . .
O4 C7 C5 114.1(3) . .
O2 C8 C1 112.7(3) . .
O2 C8 H8A 109.1 . .
C1 C8 H8A 109.1 . .
O2 C8 H8B 109.1 . .
C1 C8 H8B 109.1 . .
H8A C8 H8B 107.8 . .
O1 C9 C13 108.9(2) . .
O1 C9 C10 105.7(2) . .
C13 C9 C10 110.0(3) . .
O1 C9 C5 101.6(2) . .
C13 C9 C5 112.0(3) . .
C10 C9 C5 117.8(2) . .
C14 C13 C9 113.1(3) . .
C14 C13 H13A 109.0 . .
C9 C13 H13A 109.0 . .
C14 C13 H13B 109.0 . .
C9 C13 H13B 109.0 . .
H13A C13 H13B 107.8 . .
C15 C14 C13 125.1(4) . .
C15 C14 H14 117.4 . .
C13 C14 H14 117.4 . .
C14 C15 H15A 120.0 . .
C14 C15 H15B 120.0 . .
H15A C15 H15B 120.0 . .
C11 C10 C9 116.6(3) . .
C11 C10 H10A 108.1 . .
C9 C10 H10A 108.1 . .
C11 C10 H10B 108.1 . .
C9 C10 H10B 108.1 . .
H10A C10 H10B 107.3 . .
C12 C11 C10 124.5(4) . .
C12 C11 H11 117.7 . .
C10 C11 H11 117.7 . .
C11 C12 H12A 120.0 . .
C11 C12 H12B 120.0 . .
H12A C12 H12B 120.0 . .
O8 O6 O6 83.9(17) . 17_554
O8 O6 O6 32.4(7) . 2_655
O6 O6 O6 90.0 17_554 2_655
O8 O6 O6 32.4(7) . 3_665
O6 O6 O6 59.52(13) 17_554 3_665
O6 O6 O6 60.000(1) 2_655 3_665
O8 O7 O8 180.000(15) 16_654 .
O7 O8 O6 77.2(19) . 3_665
O7 O8 O6 77.2(19) . 2_655
O6 O8 O6 115.3(14) 3_665 2_655
O7 O8 O6 77.2(19) . .
O6 O8 O6 115.3(14) 3_665 .
O6 O8 O6 115.3(14) 2_655 .
O7 O8 O8 0.000(7) . 16_654
O6 O8 O8 77.2(19) 3_665 16_654
O6 O8 O8 77.2(19) 2_655 16_654
O6 O8 O8 77.2(19) . 16_654

loop_
_geom_bond_atom_site_label_1
_geom_bond_atom_site_label_2
_geom_bond_distance
_geom_bond_site_symmetry_2
O1 C1 1.457(4) .
O1 C9 1.464(4) .
O2 C8 1.419(4) .
O2 H2 0.8400 .
O4 C7 1.305(4) .
O4 H4 0.8400 .
O3 C7 1.207(4) .
O5 H5WA 0.822(10) .
O5 H5WB 0.820(10) .
C1 C6 1.515(4) .
C1 C8 1.519(4) .
C1 C2 1.534(5) .
C2 C3 1.531(5) .
C2 H2A 0.9900 .
C2 H2B 0.9900 .
C3 C4 1.536(5) .
C3 H3A 0.9900 .
C3 H3B 0.9900 .
C4 C5 1.539(4) .
C4 H4A 0.9900 .
C4 H4B 0.9900 .
C5 C7 1.524(4) .
C5 C6 1.531(4) .
C5 C9 1.574(4) .
C6 H6A 0.9900 .
C6 H6B 0.9900 .
C8 H8A 0.9900 .
C8 H8B 0.9900 .
C9 C13 1.540(4) .
C9 C10 1.541(4) .
C13 C14 1.508(5) .
C13 H13A 0.9900 .
C13 H13B 0.9900 .
C14 C15 1.301(6) .
C14 H14 0.9500 .
C15 H15A 0.9500 .
C15 H15B 0.9500 .
C10 C11 1.493(5) .
C10 H10A 0.9900 .
C10 H10B 0.9900 .
C11 C12 1.303(6) .
C11 H11 0.9500 .
C12 H12A 0.9500 .
C12 H12B 0.9500 .
O6 O8 1.619(13) .
O6 O6 2.697(9) 17_554
O6 O6 2.736(7) 2_655
O6 O6 2.736(7) 3_665
O7 O8 1.45(6) 16_654
O7 O8 1.45(6) .
O8 O6 1.619(13) 3_665
O8 O6 1.619(13) 2_655
O8 O8 2.90(11) 16_654

loop_
_geom_hbond_atom_site_label_D
_geom_hbond_atom_site_label_H
_geom_hbond_atom_site_label_A
_geom_hbond_distance_DH
_geom_hbond_distance_HA
_geom_hbond_distance_DA
_geom_hbond_angle_DHA
_geom_hbond_site_symmetry_A
O2 H2 O3 0.84 2.00 2.790(4) 156.5 18_545
O4 H4 O5 0.84 1.76 2.602(4) 175.6 17
O5 H5WB O1 0.820(10) 1.940(14) 2.749(3) 169(5) .
O5 H5WA O2 0.822(10) 1.952(11) 2.772(3) 176(5) 1_554

loop_
_geom_torsion_atom_site_label_1
_geom_torsion_atom_site_label_2
_geom_torsion_atom_site_label_3
_geom_torsion_atom_site_label_4
_geom_torsion
_geom_torsion_site_symmetry_1
_geom_torsion_site_symmetry_4
C9 O1 C1 C6 -16.2(3) . .
C9 O1 C1 C8 -138.8(3) . .
C9 O1 C1 C2 100.5(3) . .
O1 C1 C2 C3 -51.8(4) . .
C6 C1 C2 C3 61.0(4) . .
C8 C1 C2 C3 -170.1(3) . .
C1 C2 C3 C4 -39.0(4) . .
C2 C3 C4 C5 37.5(4) . .
C3 C4 C5 C7 -178.6(3) . .
C3 C4 C5 C6 -54.5(4) . .
C3 C4 C5 C9 55.1(4) . .
O1 C1 C6 C5 39.7(3) . .
C8 C1 C6 C5 156.8(3) . .
C2 C1 C6 C5 -76.5(3) . .
C7 C5 C6 C1 -168.4(3) . .
C4 C5 C6 C1 70.9(3) . .
C9 C5 C6 C1 -47.2(3) . .
C6 C5 C7 O3 -170.4(3) . .
C4 C5 C7 O3 -50.1(4) . .
C9 C5 C7 O3 75.9(4) . .
C6 C5 C7 O4 7.4(4) . .
C4 C5 C7 O4 127.7(3) . .
C9 C5 C7 O4 -106.3(3) . .
O1 C1 C8 O2 55.4(4) . .
C6 C1 C8 O2 -59.6(4) . .
C2 C1 C8 O2 174.5(3) . .
C1 O1 C9 C13 104.8(3) . .
C1 O1 C9 C10 -137.0(2) . .
C1 O1 C9 C5 -13.5(3) . .
C7 C5 C9 O1 159.2(2) . .
C6 C5 C9 O1 37.4(3) . .
C4 C5 C9 O1 -77.0(3) . .
C7 C5 C9 C13 43.1(3) . .
C6 C5 C9 C13 -78.7(3) . .
C4 C5 C9 C13 166.9(3) . .
C7 C5 C9 C10 -85.9(3) . .
C6 C5 C9 C10 152.3(3) . .
C4 C5 C9 C10 37.9(4) . .
O1 C9 C13 C14 53.2(4) . .
C10 C9 C13 C14 -62.2(4) . .
C5 C9 C13 C14 164.8(3) . .
C9 C13 C14 C15 116.0(4) . .
O1 C9 C10 C11 -174.8(3) . .
C13 C9 C10 C11 -57.4(4) . .
C5 C9 C10 C11 72.6(4) . .
C9 C10 C11 C12 125.2(4) . .
O8 O7 O8 O6 89(100) 16_654 3_665
O8 O7 O8 O6 -31(100) 16_654 2_655
O8 O7 O8 O6 -151(100) 16_654 .
O6 O6 O8 O7 -30.67(16) 17_554 .
O6 O6 O8 O7 69(3) 2_655 .
O6 O6 O8 O7 -69(3) 3_665 .
O6 O6 O8 O6 38(3) 17_554 3_665
O6 O6 O8 O6 138(6) 2_655 3_665
O6 O6 O8 O6 -100(3) 17_554 2_655
O6 O6 O8 O6 -138(6) 3_665 2_655
O6 O6 O8 O8 -30.67(16) 17_554 16_654
O6 O6 O8 O8 69(3) 2_655 16_654
O6 O6 O8 O8 -69(3) 3_665 16_654
